data_7232787
loop_
_publ_author_name
'Cheng, Qiuxia'
'Qin, Luzhu'
'Ke, Chunxian'
'Zhou, Jianen'
'Lin, Jia'
'Lin, Xiaoming'
'Zhang, Gang'
'Cai, Yuepeng'

_publ_section_title
;
 Four new Zn(ii) and Cd(ii) coordination polymers using two amide-like
 aromatic multi-carboxylate ligands: synthesis, structures and
 lithium--selenium batteries application
;
_journal_issue 26
_journal_name_full 'RSC Advances'
_journal_page_first 14750
_journal_paper_doi 10.1039/C9RA02163A
_journal_volume 9
_journal_year 2019
_chemical_formula_sum 'C80 H86 Cd4 N8 O39'
_chemical_formula_weight 2233.16
_chemical_name_systematic
;
 ?
;
_space_group_crystal_system monoclinic
_space_group_IT_number 15
_space_group_name_Hall '-C 2yc'
_space_group_name_H-M_alt 'C 1 2/c 1'
_symmetry_space_group_name_Hall '-C 2yc'
_symmetry_space_group_name_H-M 'C 1 2/c 1'
_atom_sites_solution_hydrogens geom
_audit_creation_method SHELXL-2014
_audit_update_record
;
2018-07-11 deposited with the CCDC.    2019-04-25 downloaded from the CCDC.
;
_cell_angle_alpha 90
_cell_angle_beta 119.169(2)
_cell_angle_gamma 90
_cell_formula_units_Z 8
_cell_length_a 31.546(4)
_cell_length_b 34.778(5)
_cell_length_c 17.965(2)
_cell_measurement_reflns_used 1750
_cell_measurement_temperature 296(2)
_cell_measurement_theta_max 20.35
_cell_measurement_theta_min 2.34
_cell_volume 17210(4)
_computing_cell_refinement 'Bruker SAINT'
_computing_data_collection 'Bruker APEX2'
_computing_data_reduction 'Bruker SAINT'
_computing_molecular_graphics 'Bruker SHELXTL'
_computing_publication_material 'Bruker SHELXTL'
_computing_structure_refinement 'SHELXL-2014 (Sheldrick, 2014)'
_computing_structure_solution 'SHELXS-2014 (Sheldrick, 2014)'
_diffrn_ambient_temperature 296(2)
_diffrn_measured_fraction_theta_full 0.768
_diffrn_measured_fraction_theta_max 0.997
_diffrn_measurement_device_type 'Bruker APEX-II CCD'
_diffrn_measurement_method '\f and \w scans'
_diffrn_radiation_type MoK\a
_diffrn_radiation_wavelength 0.71073
_diffrn_reflns_av_R_equivalents 0.1135
_diffrn_reflns_av_unetI/netI 0.1323
_diffrn_reflns_Laue_measured_fraction_full 0.768
_diffrn_reflns_Laue_measured_fraction_max 0.997
_diffrn_reflns_limit_h_max 34
_diffrn_reflns_limit_h_min -34
_diffrn_reflns_limit_k_max 38
_diffrn_reflns_limit_k_min -37
_diffrn_reflns_limit_l_max 17
_diffrn_reflns_limit_l_min -19
_diffrn_reflns_number 36240
_diffrn_reflns_point_group_measured_fraction_full 0.768
_diffrn_reflns_point_group_measured_fraction_max 0.997
_diffrn_reflns_theta_full 25.242
_diffrn_reflns_theta_max 23.016
_diffrn_reflns_theta_min 0.943
_exptl_absorpt_coefficient_mu 1.075
_exptl_crystal_colour colorless
_exptl_crystal_density_diffrn 1.724
_exptl_crystal_description block
_exptl_crystal_F_000 9008
_refine_diff_density_max 1.066
_refine_diff_density_min -0.936
_refine_diff_density_rms 0.281
_refine_ls_extinction_coef 0.000224(18)
_refine_ls_extinction_expression Fc^*^=kFc[1+0.001xFc^2^\l^3^/sin(2\q)]^-1/4^
_refine_ls_extinction_method SHELXL
_refine_ls_goodness_of_fit_ref 1.010
_refine_ls_hydrogen_treatment constr
_refine_ls_matrix_type full
_refine_ls_number_parameters 1121
_refine_ls_number_reflns 11962
_refine_ls_number_restraints 1
_refine_ls_restrained_S_all 1.012
_refine_ls_R_factor_all 0.1582
_refine_ls_R_factor_gt 0.0713
_refine_ls_shift/su_max 0.001
_refine_ls_shift/su_mean 0.000
_refine_ls_structure_factor_coef Fsqd
_refine_ls_weighting_details 'w=1/[\s^2^(Fo^2^)+(0.0754P)^2^] where P=(Fo^2^+2Fc^2^)/3'
_refine_ls_weighting_scheme calc
_refine_ls_wR_factor_gt 0.1599
_refine_ls_wR_factor_ref 0.2039
_reflns_Friedel_coverage 0.000
_reflns_number_gt 5485
_reflns_number_total 11962
_reflns_threshold_expression 'I > 2\s(I)'
_cod_data_source_file c9ra02163a2.cif
_cod_data_source_block 4
_cod_database_code 7232787
_shelx_space_group_comment
;
The symmetry employed for this shelxl refinement is uniquely defined
by the following loop, which should always be used as a source of
symmetry information in preference to the above space-group names.
They are only intended as comments.
;
_shelxl_version_number 2014-3

loop_
_space_group_symop_operation_xyz
'x, y, z'
'-x, y, -z+1/2'
'x+1/2, y+1/2, z'
'-x+1/2, y+1/2, -z+1/2'
'-x, -y, -z'
'x, -y, z-1/2'
'-x+1/2, -y+1/2, -z'
'x+1/2, -y+1/2, z-1/2'

loop_
_atom_site_label
_atom_site_type_symbol
_atom_site_fract_x
_atom_site_fract_y
_atom_site_fract_z
_atom_site_U_iso_or_equiv
_atom_site_adp_type
_atom_site_occupancy
_atom_site_site_symmetry_order
_atom_site_calc_flag
_atom_site_refinement_flags_posn
_atom_site_refinement_flags_adp
Cd4 Cd 0.70680(4) 0.45416(3) 0.77264(5) 0.0451(3) Uani 1 1 d . .
Cd3 Cd 0.79851(4) 0.45341(3) 1.35282(5) 0.0465(3) Uani 1 1 d . .
Cd1 Cd 0.57784(4) 0.54620(3) 0.52384(6) 0.0492(3) Uani 1 1 d . .
Cd2 Cd 0.56682(4) 1.04529(3) 0.14793(6) 0.0516(3) Uani 1 1 d . .
C1 C 0.5748(5) 0.4772(4) 0.4384(8) 0.048(4) Uani 1 1 d . .
C2 C 0.5703(5) 0.4365(4) 0.1666(8) 0.045(3) Uani 1 1 d . .
C3 C 0.5669(5) 0.4266(3) 0.2449(7) 0.040(3) Uani 1 1 d . .
C4 C 0.5626(4) 0.3896(3) 0.2630(7) 0.042(3) Uani 1 1 d . .
H4A H 0.5601 0.3703 0.2253 0.050 Uiso 1 1 calc R U
C5 C 0.5618(4) 0.3800(4) 0.3385(8) 0.044(3) Uani 1 1 d . .
C6 C 0.5660(4) 0.4080(3) 0.3945(8) 0.041(3) Uani 1 1 d . .
H6A H 0.5656 0.4017 0.4445 0.050 Uiso 1 1 calc R U
C7 C 0.5707(4) 0.4461(3) 0.3764(7) 0.041(3) Uani 1 1 d . .
C8 C 0.5714(4) 0.4554(4) 0.2996(7) 0.043(3) Uani 1 1 d . .
H8A H 0.5750 0.4808 0.2872 0.052 Uiso 1 1 calc R U
C9 C 0.5606(5) 0.3082(4) 0.3250(8) 0.050(4) Uani 1 1 d . .
C10 C 0.5606(5) 0.2710(3) 0.3660(8) 0.047(3) Uani 1 1 d . .
C11 C 0.5647(7) 0.2675(4) 0.4458(10) 0.098(7) Uani 1 1 d . .
H11A H 0.5643 0.2893 0.4755 0.118 Uiso 1 1 calc R U
C12 C 0.5693(8) 0.2320(5) 0.4807(12) 0.123(8) Uani 1 1 d . .
H12A H 0.5751 0.2300 0.5365 0.148 Uiso 1 1 calc R U
C13 C 0.5656(7) 0.1994(4) 0.4363(9) 0.089(6) Uani 1 1 d . .
H13A H 0.5652 0.1757 0.4598 0.106 Uiso 1 1 calc R U
C14 C 0.5626(5) 0.2008(3) 0.3574(8) 0.047(3) Uani 1 1 d . .
C15 C 0.5594(4) 0.2371(4) 0.3240(8) 0.048(3) Uani 1 1 d . .
H15A H 0.5563 0.2391 0.2700 0.057 Uiso 1 1 calc R U
C16 C 0.5622(4) 0.1657(3) 0.3105(8) 0.040(3) Uani 1 1 d . .
C17 C 0.5654(5) 0.1675(4) 0.2341(8) 0.052(4) Uani 1 1 d . .
H17A H 0.5669 0.1913 0.2121 0.063 Uiso 1 1 calc R U
C18 C 0.5661(5) 0.1352(3) 0.1933(8) 0.050(4) Uani 1 1 d . .
H18A H 0.5675 0.1379 0.1430 0.060 Uiso 1 1 calc R U
C19 C 0.5615(5) 0.0977(4) 0.2927(8) 0.055(4) Uani 1 1 d . .
H19A H 0.5599 0.0736 0.3132 0.066 Uiso 1 1 calc R U
C20 C 0.5604(5) 0.1293(3) 0.3366(8) 0.056(4) Uani 1 1 d . .
H20A H 0.5582 0.1259 0.3860 0.067 Uiso 1 1 calc R U
C21 C 0.5659(5) 0.9363(4) 0.4987(8) 0.048(4) Uani 1 1 d . .
C22 C 0.5662(5) 0.9786(4) 0.2313(9) 0.049(4) Uani 1 1 d . .
C23 C 0.5637(5) 0.9264(4) 0.4141(7) 0.046(3) Uani 1 1 d . .
C24 C 0.5657(4) 0.9550(3) 0.3636(7) 0.040(3) Uani 1 1 d . .
H24A H 0.5687 0.9805 0.3813 0.048 Uiso 1 1 calc R U
C25 C 0.5635(5) 0.9466(3) 0.2864(8) 0.044(3) Uani 1 1 d . .
C26 C 0.5627(4) 0.9088(4) 0.2635(7) 0.039(3) Uani 1 1 d . .
H26A H 0.5629 0.9030 0.2131 0.047 Uiso 1 1 calc R U
C27 C 0.5618(4) 0.8792(3) 0.3146(7) 0.039(3) Uani 1 1 d . .
C28 C 0.5619(4) 0.8884(3) 0.3905(8) 0.044(3) Uani 1 1 d . .
H28A H 0.5607 0.8689 0.4250 0.053 Uiso 1 1 calc R U
C29 C 0.5582(4) 0.8072(4) 0.3240(8) 0.046(3) Uani 1 1 d . .
C30 C 0.5609(4) 0.7711(3) 0.2839(9) 0.042(3) Uani 1 1 d . .
C31 C 0.5597(6) 0.7678(4) 0.2070(9) 0.066(4) Uani 1 1 d . .
H31A H 0.5577 0.7897 0.1756 0.079 Uiso 1 1 calc R U
C32 C 0.5616(7) 0.7320(4) 0.1768(10) 0.090(6) Uani 1 1 d . .
H32A H 0.5614 0.7297 0.1250 0.108 Uiso 1 1 calc R U
C33 C 0.5638(6) 0.6989(4) 0.2228(10) 0.075(5) Uani 1 1 d . .
H33A H 0.5646 0.6748 0.2009 0.090 Uiso 1 1 calc R U
C34 C 0.5646(4) 0.7014(3) 0.2999(8) 0.046(3) Uani 1 1 d . .
C35 C 0.5619(4) 0.7384(4) 0.3278(8) 0.048(3) Uani 1 1 d . .
H35A H 0.5606 0.7410 0.3782 0.057 Uiso 1 1 calc R U
C36 C 0.5674(4) 0.6666(3) 0.3494(8) 0.040(3) Uani 1 1 d . .
C37 C 0.5632(5) 0.6296(4) 0.3174(8) 0.059(4) Uani 1 1 d . .
H37A H 0.5586 0.6259 0.2627 0.071 Uiso 1 1 calc R U
C38 C 0.5658(5) 0.5980(4) 0.3675(9) 0.063(4) Uani 1 1 d . .
H38A H 0.5599 0.5738 0.3425 0.076 Uiso 1 1 calc R U
C39 C 0.5803(5) 0.6349(4) 0.4782(9) 0.063(4) Uani 1 1 d . .
H39A H 0.5865 0.6372 0.5342 0.075 Uiso 1 1 calc R U
C40 C 0.5759(5) 0.6689(4) 0.4325(8) 0.064(4) Uani 1 1 d . .
H40A H 0.5788 0.6928 0.4579 0.077 Uiso 1 1 calc R U
C41 C 0.7061(5) 0.4376(4) 0.6257(8) 0.041(3) Uani 1 1 d . .
C42 C 0.7022(5) 0.4759(4) 0.3508(8) 0.045(3) Uani 1 1 d . .
C43 C 0.7013(4) 0.4280(4) 0.5390(7) 0.040(3) Uani 1 1 d . .
C44 C 0.7018(4) 0.4559(3) 0.4861(7) 0.037(3) Uani 1 1 d . .
H44A H 0.7048 0.4817 0.5017 0.044 Uiso 1 1 calc R U
C45 C 0.6976(4) 0.4450(3) 0.4078(7) 0.033(3) Uani 1 1 d . .
C46 C 0.6916(4) 0.4078(3) 0.3831(6) 0.031(3) Uani 1 1 d . .
H46A H 0.6896 0.4011 0.3313 0.037 Uiso 1 1 calc R U
C47 C 0.6885(4) 0.3790(3) 0.4358(7) 0.038(3) Uani 1 1 d . .
C48 C 0.6933(5) 0.3897(3) 0.5134(7) 0.047(4) Uani 1 1 d . .
H48A H 0.6913 0.3713 0.5489 0.057 Uiso 1 1 calc R U
C49 C 0.6852(5) 0.3087(4) 0.4518(9) 0.049(4) Uani 1 1 d . .
C50 C 0.6853(5) 0.2706(4) 0.4096(8) 0.046(3) Uani 1 1 d . .
C51 C 0.6866(6) 0.2671(4) 0.3328(8) 0.077(5) Uani 1 1 d . .
H51A H 0.6857 0.2891 0.3025 0.092 Uiso 1 1 calc R U
C52 C 0.6893(7) 0.2319(4) 0.3022(10) 0.098(6) Uani 1 1 d . .
H52A H 0.6909 0.2299 0.2521 0.117 Uiso 1 1 calc R U
C53 C 0.6895(6) 0.1987(4) 0.3466(8) 0.069(5) Uani 1 1 d . .
H53A H 0.6898 0.1747 0.3240 0.083 Uiso 1 1 calc R U
C54 C 0.6894(5) 0.2010(3) 0.4229(8) 0.050(4) Uani 1 1 d . .
C55 C 0.6855(4) 0.2371(3) 0.4512(7) 0.041(3) Uani 1 1 d . .
H55A H 0.6829 0.2389 0.5004 0.049 Uiso 1 1 calc R U
C56 C 0.6897(5) 0.1664(3) 0.4719(8) 0.044(3) Uani 1 1 d . .
C57 C 0.6987(5) 0.1681(3) 0.5567(8) 0.053(4) Uani 1 1 d . .
H57A H 0.7033 0.1919 0.5833 0.063 Uiso 1 1 calc R U
C58 C 0.7008(5) 0.1353(4) 0.6005(8) 0.056(4) Uani 1 1 d . .
H58A H 0.7060 0.1378 0.6559 0.067 Uiso 1 1 calc R U
C59 C 0.6878(5) 0.0985(4) 0.4887(8) 0.051(4) Uani 1 1 d . .
H59A H 0.6842 0.0742 0.4646 0.061 Uiso 1 1 calc R U
C60 C 0.6845(5) 0.1301(4) 0.4390(8) 0.053(4) Uani 1 1 d . .
H60A H 0.6788 0.1266 0.3835 0.064 Uiso 1 1 calc R U
C61 C 0.8030(5) 0.4761(4) 0.9402(9) 0.049(4) Uani 1 1 d . .
C62 C 0.8024(5) 0.4375(4) 1.2098(8) 0.043(3) Uani 1 1 d . .
C63 C 0.8071(4) 0.4446(4) 1.0022(7) 0.043(3) Uani 1 1 d . .
C64 C 0.8117(4) 0.4068(3) 0.9872(7) 0.040(3) Uani 1 1 d . .
H64A H 0.8132 0.4001 0.9384 0.048 Uiso 1 1 calc R U
C65 C 0.8142(4) 0.3778(3) 1.0432(7) 0.035(3) Uani 1 1 d . .
C66 C 0.8123(4) 0.3881(3) 1.1160(7) 0.040(3) Uani 1 1 d . .
H66A H 0.8154 0.3693 1.1551 0.048 Uiso 1 1 calc R U
C67 C 0.8056(4) 0.4274(4) 1.1316(7) 0.044(3) Uani 1 1 d . .
C68 C 0.8039(4) 0.4557(4) 1.0767(7) 0.042(3) Uani 1 1 d . .
H68A H 0.8007 0.4814 1.0873 0.050 Uiso 1 1 calc R U
C69 C 0.8188(5) 0.3074(4) 1.0636(9) 0.049(4) Uani 1 1 d . .
C70 C 0.8146(4) 0.2701(3) 1.0180(8) 0.039(3) Uani 1 1 d . .
C71 C 0.8070(5) 0.2667(4) 0.9380(9) 0.062(4) Uani 1 1 d . .
H71A H 0.8065 0.2886 0.9079 0.075 Uiso 1 1 calc R U
C72 C 0.7999(6) 0.2314(4) 0.9000(10) 0.079(5) Uani 1 1 d . .
H72A H 0.7951 0.2297 0.8447 0.095 Uiso 1 1 calc R U
C73 C 0.7997(5) 0.1980(4) 0.9429(8) 0.063(4) Uani 1 1 d . .
H73A H 0.7938 0.1743 0.9159 0.076 Uiso 1 1 calc R U
C74 C 0.8086(4) 0.2006(3) 1.0276(9) 0.048(3) Uani 1 1 d . .
C75 C 0.8141(4) 0.2372(4) 1.0618(8) 0.045(3) Uani 1 1 d . .
H75A H 0.8176 0.2398 1.1160 0.054 Uiso 1 1 calc R U
C76 C 0.8071(5) 0.1655(3) 1.0746(8) 0.046(3) Uani 1 1 d . .
C77 C 0.8011(5) 0.1681(4) 1.1455(9) 0.060(4) Uani 1 1 d . .
H77A H 0.7986 0.1921 1.1658 0.072 Uiso 1 1 calc R U
C78 C 0.7990(5) 0.1358(4) 1.1856(8) 0.055(4) Uani 1 1 d . .
H78A H 0.7949 0.1385 1.2332 0.066 Uiso 1 1 calc R U
C79 C 0.8079(5) 0.0972(4) 1.0923(8) 0.050(4) Uani 1 1 d . .
H79A H 0.8106 0.0729 1.0736 0.060 Uiso 1 1 calc R U
C80 C 0.8098(4) 0.1292(4) 1.0465(8) 0.049(4) Uani 1 1 d . .
H80A H 0.8129 0.1260 0.9979 0.059 Uiso 1 1 calc R U
N1 N 0.5594(4) 0.3411(3) 0.3616(6) 0.051(3) Uani 1 1 d . .
H1A H 0.5567 0.3385 0.4067 0.061 Uiso 1 1 calc R U
N2 N 0.5651(4) 0.0999(3) 0.2204(6) 0.047(3) Uani 1 1 d . .
N3 N 0.5629(4) 0.8410(3) 0.2902(6) 0.047(3) Uani 1 1 d . .
H3A H 0.5674 0.8385 0.2469 0.056 Uiso 1 1 calc R U
N4 N 0.5761(4) 0.6004(3) 0.4477(7) 0.051(3) Uani 1 1 d . .
N5 N 0.6815(4) 0.3412(3) 0.4053(6) 0.047(3) Uani 1 1 d . .
H5A H 0.6742 0.3380 0.3530 0.056 Uiso 1 1 calc R U
N6 N 0.6958(4) 0.1005(3) 0.5688(6) 0.040(3) Uani 1 1 d . .
N7 N 0.8194(4) 0.3399(3) 1.0233(6) 0.047(3) Uani 1 1 d . .
H7A H 0.8235 0.3369 0.9797 0.056 Uiso 1 1 calc R U
N8 N 0.8025(4) 0.0998(3) 1.1609(6) 0.043(3) Uani 1 1 d . .
O1W O 0.6612(4) 0.5421(3) 0.6038(7) 0.085(3) Uani 1 1 d . .
O1 O 0.5748(3) 0.4695(3) 0.5062(5) 0.060(3) Uani 1 1 d . .
O2 O 0.5768(4) 0.5114(3) 0.4187(6) 0.078(3) Uani 1 1 d . .
O2W O 0.4926(4) 0.5425(4) 0.4446(6) 0.107(4) Uani 1 1 d . .
O3 O 0.5738(5) 0.4103(3) 0.1233(6) 0.094(4) Uani 1 1 d . .
O3W O 0.6539(3) 1.0417(2) 0.2158(5) 0.063(3) Uani 1 1 d . .
O4 O 0.5685(3) 0.4710(3) 0.1455(5) 0.057(3) Uani 1 1 d . .
O4W O 0.4821(4) 1.0402(3) 0.0718(7) 0.092(3) Uani 1 1 d . .
O5W O 0.6223(3) 0.4580(3) 0.6802(5) 0.073(3) Uani 1 1 d . .
O5 O 0.5619(4) 0.3077(2) 0.2572(6) 0.069(3) Uani 1 1 d . .
O6W O 0.8819(3) 0.4575(3) 1.4153(6) 0.081(3) Uani 1 1 d . .
O6 O 0.5687(4) 0.9098(3) 0.5459(6) 0.079(3) Uani 1 1 d . .
O7 O 0.5660(3) 0.9710(3) 0.5189(5) 0.053(2) Uani 1 1 d . .
O8 O 0.5634(3) 0.9709(3) 0.1605(6) 0.065(3) Uani 1 1 d . .
O9S O 0.5685(5) 0.7847(4) 0.5500(7) 0.133(5) Uani 1 1 d . .
O9 O 0.5702(4) 1.0117(3) 0.2575(6) 0.073(3) Uani 1 1 d . .
O10 O 0.5523(4) 0.8082(2) 0.3870(6) 0.079(3) Uani 1 1 d . .
O11 O 0.7054(3) 0.4724(2) 0.6455(5) 0.050(2) Uani 1 1 d . .
O12 O 0.7103(4) 0.4114(3) 0.6750(6) 0.075(3) Uani 1 1 d . .
O13 O 0.6913(3) 0.5100(3) 0.3604(5) 0.057(3) Uani 1 1 d . .
O14 O 0.7156(3) 0.4653(2) 0.2985(5) 0.052(2) Uani 1 1 d . .
O15 O 0.6874(4) 0.3092(3) 0.5201(6) 0.079(3) Uani 1 1 d . .
O16 O 0.8120(3) 0.5093(3) 0.9661(5) 0.057(3) Uani 1 1 d . .
O17 O 0.7900(3) 0.4651(2) 0.8626(5) 0.043(2) Uani 1 1 d . .
O18 O 0.8009(3) 0.4713(3) 1.2286(5) 0.059(3) Uani 1 1 d . .
O19 O 0.8010(4) 0.4105(2) 1.2547(5) 0.068(3) Uani 1 1 d . .
O20 O 0.8183(4) 0.3081(2) 1.1313(6) 0.063(3) Uani 1 1 d . .
O7W O 0.8575(3) 0.3447(3) 0.8958(6) 0.074(3) Uiso 1 1 d . .
O8W O 0.6481(3) 0.3460(3) 0.2105(6) 0.078(3) Uiso 1 1 d . .
O9W O 0.6941(4) 0.1160(3) 0.2552(6) 0.093(3) Uiso 1 1 d . .
O10W O 0.8233(4) 0.2897(3) 1.2893(7) 0.095(3) Uiso 1 1 d . .
O11W O 0.6113(4) 0.8521(3) 0.1620(6) 0.092(3) Uiso 1 1 d . .
O12W O 0.5682(4) 0.2910(3) 0.1105(7) 0.097(3) Uiso 1 1 d . .
O13W O 0.5076(4) 0.3488(4) 0.4711(7) 0.120(4) Uiso 1 1 d . .
O14W O 0.7973(5) 0.1134(4) 0.8447(8) 0.125(4) Uiso 1 1 d . .
O15W O 0.6793(5) 0.2883(4) 0.6630(8) 0.138(5) Uiso 1 1 d . .
O16W O 0.5348(7) 0.1146(6) 0.5204(11) 0.210(8) Uiso 1 1 d . .
O17W O 0.6163(7) 0.3499(6) 0.6038(12) 0.226(8) Uiso 1 1 d D .
O18W O 0.5528(11) 0.3928(9) 0.625(2) 0.396(17) Uiso 1 1 d D .

loop_
_atom_site_aniso_label
_atom_site_aniso_U_11
_atom_site_aniso_U_22
_atom_site_aniso_U_33
_atom_site_aniso_U_23
_atom_site_aniso_U_13
_atom_site_aniso_U_12
Cd4 0.0734(7) 0.0307(6) 0.0376(6) -0.0018(5) 0.0322(5) 0.0000(5)
Cd3 0.0793(7) 0.0294(6) 0.0427(6) -0.0015(5) 0.0390(6) -0.0004(5)
Cd1 0.0815(8) 0.0302(6) 0.0448(6) -0.0012(5) 0.0377(6) 0.0016(5)
Cd2 0.0894(8) 0.0302(6) 0.0513(7) 0.0018(5) 0.0469(6) 0.0009(6)
C1 0.057(10) 0.055(10) 0.026(8) -0.005(7) 0.015(7) -0.007(7)
C2 0.063(10) 0.028(8) 0.045(9) 0.000(7) 0.026(8) -0.013(7)
C3 0.062(9) 0.023(8) 0.040(8) -0.004(6) 0.028(7) -0.001(6)
C4 0.058(9) 0.027(8) 0.047(9) -0.007(6) 0.030(7) -0.006(6)
C5 0.052(9) 0.037(9) 0.039(8) 0.013(7) 0.019(7) 0.005(7)
C6 0.054(9) 0.034(8) 0.046(8) -0.003(7) 0.032(7) -0.004(7)
C7 0.058(9) 0.029(8) 0.042(8) -0.011(6) 0.029(7) -0.010(6)
C8 0.050(8) 0.027(7) 0.061(9) 0.018(7) 0.034(7) -0.002(7)
C9 0.075(11) 0.038(9) 0.044(9) 0.001(7) 0.034(8) -0.005(7)
C10 0.073(10) 0.016(7) 0.055(9) 0.003(6) 0.034(8) 0.008(6)
C11 0.22(2) 0.038(11) 0.084(13) -0.016(9) 0.109(15) -0.006(11)
C12 0.26(3) 0.048(13) 0.100(15) -0.009(11) 0.120(17) -0.008(14)
C13 0.184(19) 0.039(10) 0.071(12) -0.008(8) 0.084(13) -0.019(10)
C14 0.075(10) 0.021(8) 0.053(9) -0.014(6) 0.039(8) -0.010(7)
C15 0.055(9) 0.035(9) 0.032(8) -0.003(6) 0.004(7) 0.004(7)
C16 0.049(9) 0.033(8) 0.048(9) -0.007(6) 0.031(7) -0.003(6)
C17 0.087(11) 0.029(8) 0.056(10) -0.004(7) 0.046(9) -0.006(7)
C18 0.094(11) 0.022(8) 0.051(9) -0.003(7) 0.049(8) -0.009(7)
C19 0.086(11) 0.028(9) 0.049(9) 0.004(7) 0.031(9) -0.003(7)
C20 0.100(12) 0.017(8) 0.059(10) 0.002(7) 0.045(9) 0.001(7)
C21 0.075(10) 0.028(9) 0.056(9) 0.009(7) 0.044(8) -0.002(7)
C22 0.062(10) 0.037(9) 0.053(10) 0.018(8) 0.030(8) -0.001(7)
C23 0.059(9) 0.048(9) 0.037(8) 0.014(7) 0.029(7) -0.005(7)
C24 0.052(8) 0.018(7) 0.054(8) -0.005(6) 0.029(7) 0.000(6)
C25 0.058(9) 0.035(9) 0.045(8) -0.004(6) 0.031(7) 0.000(7)
C26 0.048(8) 0.048(9) 0.036(8) 0.003(7) 0.033(7) 0.000(7)
C27 0.053(9) 0.031(8) 0.040(8) 0.005(6) 0.027(7) 0.008(6)
C28 0.055(9) 0.018(8) 0.057(9) 0.008(6) 0.025(8) -0.003(6)
C29 0.044(9) 0.043(9) 0.041(9) 0.006(7) 0.014(7) 0.009(7)
C30 0.030(8) 0.016(7) 0.070(10) 0.002(7) 0.018(7) 0.000(6)
C31 0.115(14) 0.034(10) 0.071(11) 0.003(8) 0.063(11) -0.008(8)
C32 0.190(19) 0.039(11) 0.088(12) 0.005(9) 0.104(14) 0.018(11)
C33 0.136(15) 0.038(10) 0.096(13) 0.000(9) 0.092(12) 0.003(9)
C34 0.053(9) 0.027(8) 0.058(10) 0.002(7) 0.027(8) -0.001(6)
C35 0.044(9) 0.036(9) 0.047(9) -0.010(7) 0.010(7) -0.015(7)
C36 0.039(8) 0.026(8) 0.054(9) 0.005(6) 0.022(7) 0.011(6)
C37 0.085(11) 0.037(9) 0.042(9) -0.008(7) 0.020(8) -0.003(8)
C38 0.101(13) 0.020(8) 0.077(11) -0.002(8) 0.050(10) -0.011(8)
C39 0.114(13) 0.042(10) 0.061(10) 0.001(8) 0.065(10) 0.001(9)
C40 0.115(13) 0.044(10) 0.048(10) -0.002(7) 0.050(10) -0.002(8)
C41 0.065(10) 0.025(8) 0.038(8) -0.002(6) 0.028(7) -0.007(7)
C42 0.054(9) 0.041(9) 0.033(8) 0.008(7) 0.017(7) -0.004(7)
C43 0.052(9) 0.036(8) 0.032(8) 0.012(6) 0.021(7) 0.015(6)
C44 0.043(8) 0.028(7) 0.045(8) -0.007(6) 0.026(6) -0.013(6)
C45 0.053(8) 0.020(8) 0.036(7) -0.002(5) 0.029(7) 0.000(6)
C46 0.045(8) 0.032(8) 0.022(7) 0.001(6) 0.020(6) 0.002(6)
C47 0.061(9) 0.018(7) 0.039(8) -0.002(6) 0.029(7) 0.004(6)
C48 0.079(10) 0.033(8) 0.035(8) -0.002(6) 0.032(8) -0.016(7)
C49 0.057(10) 0.034(9) 0.060(10) 0.007(7) 0.031(8) -0.006(7)
C50 0.061(9) 0.034(9) 0.041(9) -0.007(6) 0.024(7) -0.013(7)
C51 0.156(17) 0.038(10) 0.051(10) -0.002(7) 0.062(11) -0.006(9)
C52 0.21(2) 0.038(11) 0.089(13) -0.003(9) 0.109(14) -0.011(11)
C53 0.148(15) 0.027(9) 0.062(10) -0.009(7) 0.073(11) -0.024(9)
C54 0.080(11) 0.021(8) 0.052(9) 0.000(6) 0.034(8) -0.003(7)
C55 0.063(9) 0.022(8) 0.045(8) 0.000(6) 0.031(7) -0.003(6)
C56 0.062(9) 0.017(8) 0.064(10) -0.006(6) 0.040(8) 0.001(6)
C57 0.099(12) 0.017(7) 0.070(10) -0.007(7) 0.062(9) -0.001(7)
C58 0.099(12) 0.030(9) 0.060(10) 0.007(7) 0.054(9) 0.008(8)
C59 0.082(11) 0.025(8) 0.042(9) -0.003(6) 0.027(8) 0.001(7)
C60 0.070(10) 0.041(9) 0.043(9) 0.016(7) 0.024(8) -0.005(7)
C61 0.070(10) 0.035(9) 0.065(10) 0.006(8) 0.051(9) 0.012(7)
C62 0.048(9) 0.058(10) 0.030(8) 0.003(7) 0.024(7) 0.000(7)
C63 0.052(9) 0.044(9) 0.035(8) -0.003(6) 0.024(7) 0.001(6)
C64 0.046(8) 0.032(8) 0.056(9) -0.005(7) 0.037(7) -0.006(6)
C65 0.047(8) 0.028(8) 0.033(8) 0.000(6) 0.020(7) -0.002(6)
C66 0.048(8) 0.039(9) 0.031(8) 0.012(6) 0.018(7) -0.002(6)
C67 0.052(9) 0.046(9) 0.034(8) -0.005(7) 0.020(7) -0.004(7)
C68 0.037(7) 0.025(7) 0.045(8) -0.005(7) 0.005(6) -0.008(6)
C69 0.052(9) 0.041(9) 0.059(10) 0.008(8) 0.031(8) -0.003(7)
C70 0.055(9) 0.025(8) 0.044(8) 0.012(6) 0.031(7) -0.002(6)
C71 0.093(12) 0.041(10) 0.061(11) 0.012(8) 0.043(9) -0.003(8)
C72 0.162(17) 0.027(9) 0.081(12) 0.008(8) 0.084(12) 0.019(10)
C73 0.098(12) 0.049(10) 0.043(9) -0.004(7) 0.035(9) -0.008(8)
C74 0.042(9) 0.025(8) 0.073(11) -0.011(7) 0.027(8) -0.001(6)
C75 0.034(8) 0.056(10) 0.041(8) -0.002(7) 0.015(7) 0.003(7)
C76 0.060(9) 0.021(8) 0.047(9) -0.002(6) 0.019(8) -0.011(6)
C77 0.101(12) 0.017(8) 0.067(11) -0.002(7) 0.045(10) -0.006(7)
C78 0.093(11) 0.039(9) 0.043(9) 0.005(7) 0.041(8) 0.004(8)
C79 0.067(10) 0.038(9) 0.042(9) -0.005(7) 0.023(8) -0.006(7)
C80 0.053(9) 0.055(10) 0.053(9) 0.001(7) 0.037(8) -0.005(7)
N1 0.087(9) 0.029(7) 0.052(7) -0.007(5) 0.045(7) -0.003(6)
N2 0.077(8) 0.029(7) 0.053(7) 0.002(5) 0.044(7) 0.009(6)
N3 0.073(8) 0.034(7) 0.043(7) -0.002(5) 0.037(6) -0.008(6)
N4 0.078(9) 0.036(8) 0.048(8) -0.003(6) 0.037(7) 0.002(6)
N5 0.074(8) 0.033(7) 0.045(7) -0.001(5) 0.038(6) -0.006(6)
N6 0.067(8) 0.026(7) 0.034(6) 0.001(5) 0.030(6) 0.007(5)
N7 0.082(8) 0.027(7) 0.044(7) 0.007(5) 0.040(6) 0.005(6)
N8 0.070(8) 0.027(7) 0.034(6) 0.004(5) 0.026(6) 0.000(5)
O1W 0.087(8) 0.047(7) 0.111(9) 0.002(6) 0.039(7) 0.007(6)
O1 0.075(7) 0.061(7) 0.048(6) 0.003(5) 0.034(6) 0.007(5)
O2 0.148(10) 0.041(7) 0.065(7) -0.009(5) 0.068(7) -0.003(6)
O2W 0.094(8) 0.149(11) 0.075(8) 0.048(8) 0.040(7) 0.006(8)
O3 0.206(13) 0.043(7) 0.073(7) -0.007(6) 0.098(9) -0.003(7)
O3W 0.089(7) 0.040(6) 0.067(6) 0.003(5) 0.045(6) 0.006(5)
O4 0.101(8) 0.036(6) 0.046(6) -0.007(4) 0.045(6) -0.009(5)
O4W 0.117(9) 0.055(7) 0.110(9) -0.003(6) 0.061(7) -0.002(6)
O5W 0.083(7) 0.089(8) 0.051(6) 0.003(5) 0.036(6) -0.002(6)
O5 0.133(9) 0.027(6) 0.064(7) -0.002(5) 0.060(7) -0.002(5)
O6W 0.081(7) 0.091(8) 0.066(7) 0.010(6) 0.032(6) -0.002(6)
O6 0.163(11) 0.044(6) 0.061(7) 0.003(5) 0.078(7) 0.000(6)
O7 0.087(7) 0.040(6) 0.046(6) -0.015(4) 0.043(5) -0.014(5)
O8 0.096(8) 0.065(7) 0.050(6) 0.003(5) 0.049(6) -0.001(5)
O9S 0.196(14) 0.121(11) 0.101(10) -0.002(8) 0.087(10) -0.045(10)
O9 0.142(10) 0.025(6) 0.073(7) 0.012(5) 0.070(7) 0.002(6)
O10 0.151(11) 0.028(6) 0.084(8) -0.010(5) 0.077(8) -0.011(6)
O11 0.075(7) 0.035(6) 0.050(6) -0.010(4) 0.039(5) -0.008(5)
O12 0.151(10) 0.037(6) 0.063(7) 0.019(5) 0.074(7) 0.015(6)
O13 0.091(8) 0.036(6) 0.052(6) 0.004(5) 0.041(6) -0.005(5)
O14 0.078(7) 0.051(6) 0.038(5) 0.000(4) 0.036(5) -0.005(5)
O15 0.168(11) 0.046(6) 0.045(6) 0.005(5) 0.070(7) -0.001(6)
O16 0.102(8) 0.033(6) 0.043(6) 0.001(5) 0.042(6) 0.000(5)
O17 0.066(6) 0.042(6) 0.030(5) 0.013(4) 0.031(5) 0.011(4)
O18 0.098(8) 0.038(6) 0.061(7) -0.001(5) 0.054(6) -0.003(5)
O19 0.139(9) 0.035(6) 0.059(6) -0.005(5) 0.071(7) -0.010(6)
O20 0.116(9) 0.033(6) 0.055(6) 0.004(5) 0.054(6) 0.004(5)

loop_
_atom_type_symbol
_atom_type_description
_atom_type_scat_dispersion_real
_atom_type_scat_dispersion_imag
_atom_type_scat_source
C C 0.0033 0.0016 'International Tables Vol C Tables 4.2.6.8 and 6.1.1.4'
H H 0.0000 0.0000 'International Tables Vol C Tables 4.2.6.8 and 6.1.1.4'
N N 0.0061 0.0033 'International Tables Vol C Tables 4.2.6.8 and 6.1.1.4'
O O 0.0106 0.0060 'International Tables Vol C Tables 4.2.6.8 and 6.1.1.4'
Cd Cd -0.8075 1.2024 'International Tables Vol C Tables 4.2.6.8 and 6.1.1.4'

loop_
_geom_angle_atom_site_label_1
_geom_angle_atom_site_label_2
_geom_angle_atom_site_label_3
_geom_angle
_geom_angle_site_symmetry_1
_geom_angle_site_symmetry_3
O13 Cd4 N8 87.8(3) 6_566 7_657
O13 Cd4 O12 170.0(4) 6_566 .
N8 Cd4 O12 86.3(3) 7_657 .
O13 Cd4 O17 88.9(3) 6_566 .
N8 Cd4 O17 99.0(3) 7_657 .
O12 Cd4 O17 100.0(3) . .
O13 Cd4 O11 128.8(3) 6_566 .
N8 Cd4 O11 140.5(3) 7_657 .
O12 Cd4 O11 55.2(3) . .
O17 Cd4 O11 96.3(3) . .
O13 Cd4 O5W 84.5(3) 6_566 .
N8 Cd4 O5W 91.5(3) 7_657 .
O12 Cd4 O5W 87.6(3) . .
O17 Cd4 O5W 167.4(3) . .
O11 Cd4 O5W 79.6(3) . .
O13 Cd4 C41 155.3(4) 6_566 .
N8 Cd4 C41 112.9(4) 7_657 .
O12 Cd4 C41 27.2(3) . .
O17 Cd4 C41 100.5(3) . .
O11 Cd4 C41 28.0(3) . .
O5W Cd4 C41 81.6(3) . .
O16 Cd3 N6 89.5(3) 6_566 7_657
O16 Cd3 O6W 81.8(3) 6_566 .
N6 Cd3 O6W 91.3(3) 7_657 .
O16 Cd3 O19 168.1(4) 6_566 .
N6 Cd3 O19 85.5(3) 7_657 .
O6W Cd3 O19 87.5(3) . .
O16 Cd3 O14 87.5(3) 6_566 1_556
N6 Cd3 O14 97.9(3) 7_657 1_556
O6W Cd3 O14 165.8(3) . 1_556
O19 Cd3 O14 103.9(3) . 1_556
O16 Cd3 O18 128.4(3) 6_566 .
N6 Cd3 O18 140.2(3) 7_657 .
O6W Cd3 O18 83.7(3) . .
O19 Cd3 O18 54.9(3) . .
O14 Cd3 O18 95.9(3) 1_556 .
O16 Cd3 C62 153.9(4) 6_566 .
N6 Cd3 C62 113.1(4) 7_657 .
O6W Cd3 C62 84.6(4) . .
O19 Cd3 C62 27.7(3) . .
O14 Cd3 C62 101.5(3) 1_556 .
O18 Cd3 C62 27.2(3) . .
O2 Cd1 O1W 92.1(4) . .
O2 Cd1 N4 87.5(4) . .
O1W Cd1 N4 96.3(4) . .
O2 Cd1 O2W 85.2(4) . .
O1W Cd1 O2W 173.2(4) . .
N4 Cd1 O2W 89.8(4) . .
O2 Cd1 O3 172.8(4) . 6_566
O1W Cd1 O3 91.9(4) . 6_566
N4 Cd1 O3 86.1(3) . 6_566
O2W Cd1 O3 91.5(4) . 6_566
O2 Cd1 O4 132.3(3) . 6_566
O1W Cd1 O4 91.5(3) . 6_566
N4 Cd1 O4 139.2(3) . 6_566
O2W Cd1 O4 85.8(3) . 6_566
O3 Cd1 O4 53.6(3) 6_566 6_566
O2 Cd1 C2 159.2(4) . 6_566
O1W Cd1 C2 91.3(4) . 6_566
N4 Cd1 C2 112.6(4) . 6_566
O2W Cd1 C2 89.1(4) . 6_566
O3 Cd1 C2 26.6(3) 6_566 6_566
O4 Cd1 C2 27.0(3) 6_566 6_566
O9 Cd2 N2 86.4(3) . 1_565
O9 Cd2 O4W 91.5(4) . .
N2 Cd2 O4W 93.3(4) 1_565 .
O9 Cd2 O7 134.8(3) . 6_575
N2 Cd2 O7 138.7(3) 1_565 6_575
O4W Cd2 O7 86.9(3) . 6_575
O9 Cd2 O3W 88.5(3) . .
N2 Cd2 O3W 95.3(3) 1_565 .
O4W Cd2 O3W 171.4(3) . .
O7 Cd2 O3W 87.1(3) 6_575 .
O9 Cd2 O6 170.6(3) . 6_575
N2 Cd2 O6 85.0(3) 1_565 6_575
O4W Cd2 O6 92.8(4) . 6_575
O7 Cd2 O6 53.8(3) 6_575 6_575
O3W Cd2 O6 88.5(3) . 6_575
O9 Cd2 O8 52.7(3) . .
N2 Cd2 O8 138.7(3) 1_565 .
O4W Cd2 O8 83.8(3) . .
O7 Cd2 O8 82.3(3) 6_575 .
O3W Cd2 O8 89.4(3) . .
O6 Cd2 O8 136.2(3) 6_575 .
O9 Cd2 C21 162.0(4) . 6_575
N2 Cd2 C21 111.5(4) 1_565 6_575
O4W Cd2 C21 89.0(4) . 6_575
O7 Cd2 C21 27.3(3) 6_575 6_575
O3W Cd2 C21 88.4(3) . 6_575
O6 Cd2 C21 26.6(3) 6_575 6_575
O8 Cd2 C21 109.6(3) . 6_575
O1 C1 O2 120.2(12) . .
O1 C1 C7 121.8(13) . .
O2 C1 C7 118.0(11) . .
O3 C2 O4 121.2(12) . .
O3 C2 C3 119.5(12) . .
O4 C2 C3 119.3(12) . .
O3 C2 Cd1 60.0(7) . 6_565
O4 C2 Cd1 61.3(6) . 6_565
C3 C2 Cd1 179.1(10) . 6_565
C4 C3 C8 121.0(11) . .
C4 C3 C2 120.2(11) . .
C8 C3 C2 118.6(11) . .
C3 C4 C5 120.5(11) . .
C3 C4 H4A 119.7 . .
C5 C4 H4A 119.7 . .
C6 C5 C4 120.2(11) . .
C6 C5 N1 117.5(10) . .
C4 C5 N1 122.2(11) . .
C5 C6 C7 119.4(11) . .
C5 C6 H6A 120.3 . .
C7 C6 H6A 120.3 . .
C6 C7 C8 119.7(11) . .
C6 C7 C1 119.2(11) . .
C8 C7 C1 121.1(11) . .
C3 C8 C7 119.1(11) . .
C3 C8 H8A 120.4 . .
C7 C8 H8A 120.4 . .
O5 C9 N1 121.5(11) . .
O5 C9 C10 118.8(12) . .
N1 C9 C10 119.8(11) . .
C11 C10 C15 117.1(11) . .
C11 C10 C9 124.5(12) . .
C15 C10 C9 118.3(11) . .
C12 C11 C10 119.4(13) . .
C12 C11 H11A 120.3 . .
C10 C11 H11A 120.3 . .
C13 C12 C11 121.9(15) . .
C13 C12 H12A 119.0 . .
C11 C12 H12A 119.0 . .
C12 C13 C14 121.3(14) . .
C12 C13 H13A 119.4 . .
C14 C13 H13A 119.4 . .
C13 C14 C15 115.7(11) . .
C13 C14 C16 122.4(12) . .
C15 C14 C16 121.9(11) . .
C14 C15 C10 124.2(12) . .
C14 C15 H15A 117.9 . .
C10 C15 H15A 117.9 . .
C20 C16 C17 114.0(11) . .
C20 C16 C14 124.1(11) . .
C17 C16 C14 121.8(11) . .
C18 C17 C16 121.0(11) . .
C18 C17 H17A 119.5 . .
C16 C17 H17A 119.5 . .
N2 C18 C17 124.2(11) . .
N2 C18 H18A 117.9 . .
C17 C18 H18A 117.9 . .
N2 C19 C20 123.2(12) . .
N2 C19 H19A 118.4 . .
C20 C19 H19A 118.4 . .
C16 C20 C19 122.2(12) . .
C16 C20 H20A 118.9 . .
C19 C20 H20A 118.9 . .
O6 C21 O7 122.1(12) . .
O6 C21 C23 118.1(12) . .
O7 C21 C23 119.8(11) . .
O6 C21 Cd2 62.4(7) . 6_576
O7 C21 Cd2 59.8(6) . 6_576
C23 C21 Cd2 178.1(10) . 6_576
O9 C22 O8 122.0(11) . .
O9 C22 C25 117.7(12) . .
O8 C22 C25 120.3(12) . .
C24 C23 C28 120.1(11) . .
C24 C23 C21 120.1(12) . .
C28 C23 C21 119.7(11) . .
C23 C24 C25 120.9(11) . .
C23 C24 H24A 119.5 . .
C25 C24 H24A 119.5 . .
C26 C25 C24 119.2(11) . .
C26 C25 C22 120.2(11) . .
C24 C25 C22 120.4(11) . .
C25 C26 C27 120.9(10) . .
C25 C26 H26A 119.6 . .
C27 C26 H26A 119.6 . .
C26 C27 C28 119.0(11) . .
C26 C27 N3 118.9(10) . .
C28 C27 N3 122.1(10) . .
C23 C28 C27 119.8(11) . .
C23 C28 H28A 120.1 . .
C27 C28 H28A 120.1 . .
O10 C29 N3 118.9(12) . .
O10 C29 C30 123.0(12) . .
N3 C29 C30 118.1(12) . .
C31 C30 C35 119.4(12) . .
C31 C30 C29 126.0(12) . .
C35 C30 C29 114.5(12) . .
C30 C31 C32 119.4(12) . .
C30 C31 H31A 120.3 . .
C32 C31 H31A 120.3 . .
C31 C32 C33 120.8(13) . .
C31 C32 H32A 119.6 . .
C33 C32 H32A 119.6 . .
C34 C33 C32 120.8(13) . .
C34 C33 H33A 119.6 . .
C32 C33 H33A 119.6 . .
C33 C34 C35 116.6(12) . .
C33 C34 C36 121.2(11) . .
C35 C34 C36 122.2(11) . .
C30 C35 C34 122.8(12) . .
C30 C35 H35A 118.6 . .
C34 C35 H35A 118.6 . .
C40 C36 C37 115.6(12) . .
C40 C36 C34 121.4(11) . .
C37 C36 C34 123.0(11) . .
C36 C37 C38 119.9(12) . .
C36 C37 H37A 120.0 . .
C38 C37 H37A 120.0 . .
N4 C38 C37 124.1(12) . .
N4 C38 H38A 118.0 . .
C37 C38 H38A 118.0 . .
N4 C39 C40 124.7(12) . .
N4 C39 H39A 117.7 . .
C40 C39 H39A 117.7 . .
C36 C40 C39 119.3(12) . .
C36 C40 H40A 120.3 . .
C39 C40 H40A 120.3 . .
O12 C41 O11 121.1(11) . .
O12 C41 C43 119.5(11) . .
O11 C41 C43 119.4(11) . .
O12 C41 Cd4 60.5(6) . .
O11 C41 Cd4 60.8(6) . .
C43 C41 Cd4 175.4(9) . .
O14 C42 O13 126.0(11) . .
O14 C42 C45 117.8(12) . .
O13 C42 C45 116.2(11) . .
C44 C43 C48 120.8(11) . .
C44 C43 C41 121.7(11) . .
C48 C43 C41 117.4(10) . .
C43 C44 C45 118.7(11) . .
C43 C44 H44A 120.7 . .
C45 C44 H44A 120.7 . .
C46 C45 C44 121.3(10) . .
C46 C45 C42 119.5(10) . .
C44 C45 C42 119.1(10) . .
C45 C46 C47 120.2(10) . .
C45 C46 H46A 119.9 . .
C47 C46 H46A 119.9 . .
C48 C47 N5 124.7(10) . .
C48 C47 C46 118.3(10) . .
N5 C47 C46 117.0(10) . .
C47 C48 C43 120.6(11) . .
C47 C48 H48A 119.7 . .
C43 C48 H48A 119.7 . .
O15 C49 N5 123.9(12) . .
O15 C49 C50 120.6(11) . .
N5 C49 C50 115.5(11) . .
C55 C50 C51 117.6(11) . .
C55 C50 C49 117.6(11) . .
C51 C50 C49 124.8(11) . .
C52 C51 C50 120.7(13) . .
C52 C51 H51A 119.6 . .
C50 C51 H51A 119.6 . .
C51 C52 C53 119.8(13) . .
C51 C52 H52A 120.1 . .
C53 C52 H52A 120.1 . .
C54 C53 C52 121.2(12) . .
C54 C53 H53A 119.4 . .
C52 C53 H53A 119.4 . .
C53 C54 C55 117.6(11) . .
C53 C54 C56 122.7(11) . .
C55 C54 C56 119.5(11) . .
C54 C55 C50 122.9(11) . .
C54 C55 H55A 118.5 . .
C50 C55 H55A 118.5 . .
C60 C56 C57 115.1(11) . .
C60 C56 C54 121.7(11) . .
C57 C56 C54 123.0(11) . .
C58 C57 C56 120.9(11) . .
C58 C57 H57A 119.5 . .
C56 C57 H57A 119.5 . .
N6 C58 C57 123.7(11) . .
N6 C58 H58A 118.1 . .
C57 C58 H58A 118.1 . .
N6 C59 C60 124.7(12) . .
N6 C59 H59A 117.7 . .
C60 C59 H59A 117.7 . .
C56 C60 C59 119.8(12) . .
C56 C60 H60A 120.1 . .
C59 C60 H60A 120.1 . .
O16 C61 O17 125.2(11) . .
O16 C61 C63 118.6(11) . .
O17 C61 C63 116.2(11) . .
O18 C62 O19 121.5(11) . .
O18 C62 C67 120.8(12) . .
O19 C62 C67 117.8(13) . .
O18 C62 Cd3 61.0(6) . .
O19 C62 Cd3 60.5(6) . .
C67 C62 Cd3 177.9(11) . .
C64 C63 C68 120.3(11) . .
C64 C63 C61 121.9(10) . .
C68 C63 C61 117.8(11) . .
C63 C64 C65 121.7(11) . .
C63 C64 H64A 119.1 . .
C65 C64 H64A 119.1 . .
C66 C65 N7 123.4(10) . .
C66 C65 C64 118.6(11) . .
N7 C65 C64 117.9(10) . .
C65 C66 C67 120.7(10) . .
C65 C66 H66A 119.6 . .
C67 C66 H66A 119.6 . .
C68 C67 C66 120.1(11) . .
C68 C67 C62 120.4(12) . .
C66 C67 C62 119.5(11) . .
C67 C68 C63 118.4(11) . .
C67 C68 H68A 120.8 . .
C63 C68 H68A 120.8 . .
O20 C69 N7 121.7(12) . .
O20 C69 C70 121.3(11) . .
N7 C69 C70 116.8(11) . .
C71 C70 C75 119.1(12) . .
C71 C70 C69 125.6(11) . .
C75 C70 C69 115.0(11) . .
C70 C71 C72 120.9(13) . .
C70 C71 H71A 119.5 . .
C72 C71 H71A 119.5 . .
C71 C72 C73 120.9(13) . .
C71 C72 H72A 119.5 . .
C73 C72 H72A 119.5 . .
C72 C73 C74 119.5(13) . .
C72 C73 H73A 120.3 . .
C74 C73 H73A 120.3 . .
C75 C74 C73 116.9(12) . .
C75 C74 C76 121.9(12) . .
C73 C74 C76 121.0(11) . .
C74 C75 C70 122.6(12) . .
C74 C75 H75A 118.7 . .
C70 C75 H75A 118.7 . .
C77 C76 C80 117.3(11) . .
C77 C76 C74 121.7(11) . .
C80 C76 C74 120.9(12) . .
C78 C77 C76 120.2(12) . .
C78 C77 H77A 119.9 . .
C76 C77 H77A 119.9 . .
N8 C78 C77 124.1(11) . .
N8 C78 H78A 117.9 . .
C77 C78 H78A 117.9 . .
N8 C79 C80 123.7(12) . .
N8 C79 H79A 118.2 . .
C80 C79 H79A 118.2 . .
C76 C80 C79 118.8(11) . .
C76 C80 H80A 120.6 . .
C79 C80 H80A 120.6 . .
C9 N1 C5 130.7(10) . .
C9 N1 H1A 114.6 . .
C5 N1 H1A 114.6 . .
C18 N2 C19 115.4(10) . .
C18 N2 Cd2 122.8(8) . 1_545
C19 N2 Cd2 121.8(8) . 1_545
C29 N3 C27 130.6(10) . .
C29 N3 H3A 114.7 . .
C27 N3 H3A 114.7 . .
C39 N4 C38 116.2(11) . .
C39 N4 Cd1 122.3(8) . .
C38 N4 Cd1 121.2(8) . .
C49 N5 C47 125.7(10) . .
C49 N5 H5A 117.1 . .
C47 N5 H5A 117.1 . .
C58 N6 C59 115.8(10) . .
C58 N6 Cd3 121.8(8) . 7_657
C59 N6 Cd3 122.4(8) . 7_657
C69 N7 C65 128.4(10) . .
C69 N7 H7A 115.8 . .
C65 N7 H7A 115.8 . .
C79 N8 C78 115.8(10) . .
C79 N8 Cd4 121.9(8) . 7_657
C78 N8 Cd4 122.1(8) . 7_657
C1 O2 Cd1 105.0(8) . .
C2 O3 Cd1 93.4(8) . 6_565
C2 O4 Cd1 91.7(7) . 6_565
C21 O6 Cd2 91.0(8) . 6_576
C21 O7 Cd2 92.9(7) . 6_576
C22 O8 Cd2 83.8(7) . .
C22 O9 Cd2 101.5(8) . .
C41 O11 Cd4 91.2(7) . .
C41 O12 Cd4 92.3(7) . .
C42 O13 Cd4 104.8(7) . 6_565
C42 O14 Cd3 117.0(8) . 1_554
C61 O16 Cd3 106.9(8) . 6_565
C61 O17 Cd4 116.5(7) . .
C62 O18 Cd3 91.8(7) . .
C62 O19 Cd3 91.8(8) . .

loop_
_geom_bond_atom_site_label_1
_geom_bond_atom_site_label_2
_geom_bond_distance
_geom_bond_site_symmetry_2
Cd4 O13 2.243(8) 6_566
Cd4 N8 2.318(9) 7_657
Cd4 O12 2.344(8) .
Cd4 O17 2.348(8) .
Cd4 O11 2.350(7) .
Cd4 O5W 2.358(9) .
Cd4 C41 2.691(11) .
Cd3 O16 2.270(8) 6_566
Cd3 N6 2.298(9) 7_657
Cd3 O6W 2.306(10) .
Cd3 O19 2.340(8) .
Cd3 O14 2.341(9) 1_556
Cd3 O18 2.353(8) .
Cd3 C62 2.689(11) .
Cd1 O2 2.229(8) .
Cd1 O1W 2.304(10) .
Cd1 N4 2.314(10) .
Cd1 O2W 2.353(11) .
Cd1 O3 2.390(9) 6_566
Cd1 O4 2.419(7) 6_566
Cd1 C2 2.756(12) 6_566
Cd2 O9 2.246(8) .
Cd2 N2 2.318(9) 1_565
Cd2 O4W 2.341(11) .
Cd2 O7 2.374(7) 6_575
Cd2 O3W 2.406(9) .
Cd2 O6 2.431(8) 6_575
Cd2 O8 2.603(9) .
Cd2 C21 2.742(12) 6_575
C1 O1 1.246(13) .
C1 O2 1.252(15) .
C1 C7 1.510(16) .
C2 O3 1.237(14) .
C2 O4 1.251(14) .
C2 C3 1.501(15) .
C2 Cd1 2.756(12) 6_565
C3 C4 1.353(15) .
C3 C8 1.360(15) .
C4 C5 1.407(15) .
C4 H4A 0.9300 .
C5 C6 1.362(15) .
C5 N1 1.428(14) .
C6 C7 1.391(15) .
C6 H6A 0.9300 .
C7 C8 1.428(15) .
C8 H8A 0.9300 .
C9 O5 1.239(13) .
C9 N1 1.329(14) .
C9 C10 1.490(16) .
C10 C11 1.381(16) .
C10 C15 1.389(15) .
C11 C12 1.36(2) .
C11 H11A 0.9300 .
C12 C13 1.359(19) .
C12 H12A 0.9300 .
C13 C14 1.374(16) .
C13 H13A 0.9300 .
C14 C15 1.383(16) .
C14 C16 1.478(15) .
C15 H15A 0.9300 .
C16 C20 1.360(15) .
C16 C17 1.425(15) .
C17 C18 1.347(15) .
C17 H17A 0.9300 .
C18 N2 1.328(14) .
C18 H18A 0.9300 .
C19 N2 1.359(13) .
C19 C20 1.364(16) .
C19 H19A 0.9300 .
C20 H20A 0.9300 .
C21 O6 1.228(13) .
C21 O7 1.259(14) .
C21 C23 1.527(16) .
C21 Cd2 2.743(12) 6_576
C22 O9 1.228(15) .
C22 O8 1.259(14) .
C22 C25 1.521(16) .
C23 C24 1.369(15) .
C23 C28 1.382(16) .
C24 C25 1.385(15) .
C24 H24A 0.9300 .
C25 C26 1.372(15) .
C26 C27 1.391(15) .
C26 H26A 0.9300 .
C27 C28 1.399(15) .
C27 N3 1.406(14) .
C28 H28A 0.9300 .
C29 O10 1.234(13) .
C29 N3 1.363(14) .
C29 C30 1.470(16) .
C30 C31 1.368(16) .
C30 C35 1.378(16) .
C31 C32 1.372(17) .
C31 H31A 0.9300 .
C32 C33 1.401(17) .
C32 H32A 0.9300 .
C33 C34 1.375(16) .
C33 H33A 0.9300 .
C34 C35 1.397(16) .
C34 C36 1.481(15) .
C35 H35A 0.9300 .
C36 C40 1.385(15) .
C36 C37 1.386(16) .
C37 C38 1.397(16) .
C37 H37A 0.9300 .
C38 N4 1.317(14) .
C38 H38A 0.9300 .
C39 N4 1.297(15) .
C39 C40 1.411(17) .
C39 H39A 0.9300 .
C40 H40A 0.9300 .
C41 O12 1.233(13) .
C41 O11 1.265(13) .
C41 C43 1.527(15) .
C42 O14 1.258(13) .
C42 O13 1.270(14) .
C42 C45 1.541(15) .
C43 C44 1.364(14) .
C43 C48 1.389(15) .
C44 C45 1.399(14) .
C44 H44A 0.9300 .
C45 C46 1.350(14) .
C46 C47 1.415(14) .
C46 H46A 0.9300 .
C47 C48 1.379(14) .
C47 N5 1.399(13) .
C48 H48A 0.9300 .
C49 O15 1.195(13) .
C49 N5 1.374(14) .
C49 C50 1.528(17) .
C50 C55 1.384(15) .
C50 C51 1.406(16) .
C51 C52 1.361(18) .
C51 H51A 0.9300 .
C52 C53 1.400(17) .
C52 H52A 0.9300 .
C53 C54 1.375(15) .
C53 H53A 0.9300 .
C54 C55 1.383(15) .
C54 C56 1.488(16) .
C55 H55A 0.9300 .
C56 C60 1.369(16) .
C56 C57 1.409(15) .
C57 C58 1.371(15) .
C57 H57A 0.9300 .
C58 N6 1.315(14) .
C58 H58A 0.9300 .
C59 N6 1.335(13) .
C59 C60 1.388(15) .
C59 H59A 0.9300 .
C60 H60A 0.9300 .
C61 O16 1.226(14) .
C61 O17 1.304(14) .
C61 C63 1.523(16) .
C62 O18 1.229(14) .
C62 O19 1.252(14) .
C62 C67 1.499(15) .
C63 C64 1.366(15) .
C63 C68 1.443(15) .
C64 C65 1.399(15) .
C64 H64A 0.9300 .
C65 C66 1.385(14) .
C65 N7 1.396(13) .
C66 C67 1.431(16) .
C66 H66A 0.9300 .
C67 C68 1.378(16) .
C68 H68A 0.9300 .
C69 O20 1.224(13) .
C69 N7 1.349(14) .
C69 C70 1.503(17) .
C70 C71 1.342(15) .
C70 C75 1.395(15) .
C71 C72 1.369(17) .
C71 H71A 0.9300 .
C72 C73 1.397(17) .
C72 H72A 0.9300 .
C73 C74 1.408(16) .
C73 H73A 0.9300 .
C74 C75 1.387(16) .
C74 C76 1.496(16) .
C75 H75A 0.9300 .
C76 C77 1.377(16) .
C76 C80 1.380(16) .
C77 C78 1.355(16) .
C77 H77A 0.9300 .
C78 N8 1.349(14) .
C78 H78A 0.9300 .
C79 N8 1.328(13) .
C79 C80 1.402(16) .
C79 H79A 0.9300 .
C80 H80A 0.9300 .
N1 H1A 0.8600 .
N2 Cd2 2.318(9) 1_545
N3 H3A 0.8600 .
N5 H5A 0.8600 .
N6 Cd3 2.298(9) 7_657
N7 H7A 0.8600 .
N8 Cd4 2.318(9) 7_657
O3 Cd1 2.390(9) 6_565
O4 Cd1 2.419(7) 6_565
O6 Cd2 2.431(8) 6_576
O7 Cd2 2.374(7) 6_576
O13 Cd4 2.243(8) 6_565
O14 Cd3 2.341(9) 1_554
O16 Cd3 2.270(8) 6_565
